data_7157028
loop_
_publ_author_name
'Liu, Dan'
'Sun, Jing'
'Zhang, Yu'
'Yan, Chao-Guo'

_publ_section_title
;
 Diastereoselective synthesis of spirocyclic
 isoxazolo[5,4-c]pyrrolo[2,1-a]isoquinolines via cascade double [3 +
 2]cycloadditions.
;
_journal_issue 34
_journal_name_full 'Organic &amp; biomolecular chemistry'
_journal_page_first 8008
_journal_page_last 8013
_journal_paper_doi 10.1039/c9ob01474h
_journal_volume 17
_journal_year 2019
_chemical_formula_moiety 'C36 H28 N4 O3'
_chemical_formula_sum 'C36 H28 N4 O3'
_chemical_formula_weight 564.62
_space_group_crystal_system monoclinic
_space_group_IT_number 14
_space_group_name_Hall '-P 2yn'
_space_group_name_H-M_alt 'P 1 21/n 1'
_symmetry_space_group_name_Hall '-P 2yn'
_symmetry_space_group_name_H-M 'P 1 21/n 1'
_atom_sites_solution_hydrogens geom
_audit_creation_method SHELXL-2014/7
_audit_update_record
;
2019-07-01 deposited with the CCDC.    2019-08-07 downloaded from the CCDC.
;
_cell_angle_alpha 90
_cell_angle_beta 100.612(11)
_cell_angle_gamma 90
_cell_formula_units_Z 4
_cell_length_a 9.696(4)
_cell_length_b 24.284(9)
_cell_length_c 12.449(5)
_cell_measurement_reflns_used 1717
_cell_measurement_temperature 296(2)
_cell_measurement_theta_max 18.96
_cell_measurement_theta_min 2.36
_cell_volume 2881(2)
_computing_structure_refinement 'SHELXL-2014/7 (Sheldrick, 2014)'
_diffrn_ambient_temperature 296(2)
_diffrn_measured_fraction_theta_full 0.997
_diffrn_measured_fraction_theta_max 0.997
_diffrn_measurement_device_type 'CCD area detector'
_diffrn_measurement_method 'phi and omega scans'
_diffrn_radiation_source 'fine-focus sealed tube'
_diffrn_radiation_type MoK\a
_diffrn_radiation_wavelength 0.71073
_diffrn_reflns_av_R_equivalents 0.2547
_diffrn_reflns_av_unetI/netI 0.3141
_diffrn_reflns_Laue_measured_fraction_full 0.997
_diffrn_reflns_Laue_measured_fraction_max 0.997
_diffrn_reflns_limit_h_max 11
_diffrn_reflns_limit_h_min -11
_diffrn_reflns_limit_k_max 28
_diffrn_reflns_limit_k_min -24
_diffrn_reflns_limit_l_max 14
_diffrn_reflns_limit_l_min -13
_diffrn_reflns_number 22936
_diffrn_reflns_point_group_measured_fraction_full 0.997
_diffrn_reflns_point_group_measured_fraction_max 0.997
_diffrn_reflns_theta_full 24.713
_diffrn_reflns_theta_max 24.713
_diffrn_reflns_theta_min 1.677
_exptl_absorpt_coefficient_mu 0.084
_exptl_absorpt_correction_T_max 0.985
_exptl_absorpt_correction_T_min 0.980
_exptl_absorpt_correction_type multi-scan
_exptl_absorpt_process_details sadabs
_exptl_crystal_colour yellow
_exptl_crystal_density_diffrn 1.302
_exptl_crystal_description block
_exptl_crystal_F_000 1184
_exptl_crystal_size_max 0.240
_exptl_crystal_size_mid 0.220
_exptl_crystal_size_min 0.180
_refine_diff_density_max 0.423
_refine_diff_density_min -0.201
_refine_diff_density_rms 0.052
_refine_ls_extinction_method none
_refine_ls_goodness_of_fit_ref 1.014
_refine_ls_hydrogen_treatment constr
_refine_ls_matrix_type full
_refine_ls_number_parameters 390
_refine_ls_number_reflns 4895
_refine_ls_number_restraints 0
_refine_ls_restrained_S_all 1.014
_refine_ls_R_factor_all 0.2923
_refine_ls_R_factor_gt 0.0925
_refine_ls_shift/su_max 0.000
_refine_ls_shift/su_mean 0.000
_refine_ls_structure_factor_coef Fsqd
_refine_ls_weighting_details 'w=1/[\s^2^(Fo^2^)+(0.0754P)^2^+0.2591P] where P=(Fo^2^+2Fc^2^)/3'
_refine_ls_weighting_scheme calc
_refine_ls_wR_factor_gt 0.1603
_refine_ls_wR_factor_ref 0.2236
_reflns_Friedel_coverage 0.000
_reflns_number_gt 1779
_reflns_number_total 4895
_reflns_threshold_expression 'I > 2\s(I)'
_cod_data_source_file c9ob01474h2.cif
_cod_data_source_block 5f
_cod_depositor_comments 'Adding full bibliography for 7157016--7157029.cif.'
_cod_database_code 7157028
_shelx_shelxl_version_number 2014/7
_shelx_space_group_comment
;
The symmetry employed for this shelxl refinement is uniquely defined
by the following loop, which should always be used as a source of
symmetry information in preference to the above space-group names.
They are only intended as comments.
;
_shelx_estimated_absorpt_t_min 0.980
_shelx_estimated_absorpt_t_max 0.985

loop_
_space_group_symop_operation_xyz
'x, y, z'
'-x+1/2, y+1/2, -z+1/2'
'-x, -y, -z'
'x-1/2, -y-1/2, z-1/2'

loop_
_atom_site_label
_atom_site_type_symbol
_atom_site_fract_x
_atom_site_fract_y
_atom_site_fract_z
_atom_site_U_iso_or_equiv
_atom_site_adp_type
_atom_site_occupancy
_atom_site_site_symmetry_order
_atom_site_calc_flag
_atom_site_refinement_flags_posn
_atom_site_refinement_flags_adp
C1 C 0.8646(6) 0.1348(2) 0.3645(5) 0.0472(16) Uani 1 1 d . .
H1 H 0.9279 0.1048 0.3533 0.057 Uiso 1 1 calc R U
C2 C 0.9497(6) 0.1805(2) 0.4340(5) 0.0414(15) Uani 1 1 d . .
H2 H 1.0498 0.1715 0.4450 0.050 Uiso 1 1 calc R U
C3 C 0.9080(6) 0.1896(2) 0.5434(5) 0.0390(15) Uani 1 1 d . .
C4 C 1.0063(7) 0.2056(2) 0.6339(6) 0.0523(17) Uani 1 1 d . .
H4 H 1.1004 0.2085 0.6283 0.063 Uiso 1 1 calc R U
C5 C 0.9647(8) 0.2174(2) 0.7336(5) 0.0608(19) Uani 1 1 d . .
H5 H 1.0302 0.2288 0.7938 0.073 Uiso 1 1 calc R U
C6 C 0.8250(8) 0.2119(2) 0.7411(6) 0.0649(19) Uani 1 1 d . .
H6 H 0.7968 0.2202 0.8067 0.078 Uiso 1 1 calc R U
C7 C 0.7271(7) 0.1946(2) 0.6538(5) 0.0500(17) Uani 1 1 d . .
H7 H 0.6336 0.1911 0.6607 0.060 Uiso 1 1 calc R U
C8 C 0.7672(6) 0.1821(2) 0.5552(4) 0.0358(14) Uani 1 1 d . .
C9 C 0.6713(5) 0.1556(2) 0.4605(4) 0.0367(14) Uani 1 1 d . .
H9 H 0.6368 0.1834 0.4050 0.044 Uiso 1 1 calc R U
C10 C 0.6560(5) 0.07271(19) 0.3473(4) 0.0379(15) Uani 1 1 d . .
H10 H 0.6492 0.0807 0.2693 0.045 Uiso 1 1 calc R U
C11 C 0.7198(6) 0.0148(2) 0.3728(5) 0.0453(16) Uani 1 1 d . .
C12 C 0.8253(6) -0.0053(2) 0.3076(5) 0.0408(15) Uani 1 1 d . .
C13 C 0.9206(7) -0.0442(3) 0.3522(6) 0.075(2) Uani 1 1 d . .
H13 H 0.9187 -0.0573 0.4221 0.090 Uiso 1 1 calc R U
C14 C 1.0191(8) -0.0642(3) 0.2961(9) 0.100(3) Uani 1 1 d . .
H14 H 1.0866 -0.0891 0.3294 0.120 Uiso 1 1 calc R U
C15 C 1.0176(8) -0.0473(3) 0.1902(9) 0.090(3) Uani 1 1 d . .
H15 H 1.0835 -0.0614 0.1520 0.108 Uiso 1 1 calc R U
C16 C 0.9208(8) -0.0102(3) 0.1410(6) 0.082(2) Uani 1 1 d . .
H16 H 0.9190 0.0004 0.0690 0.098 Uiso 1 1 calc R U
C17 C 0.8237(6) 0.0118(2) 0.2005(6) 0.0602(18) Uani 1 1 d . .
H17 H 0.7585 0.0378 0.1684 0.072 Uiso 1 1 calc R U
C18 C 0.4273(6) 0.1396(2) 0.2103(5) 0.0492(16) Uani 1 1 d . .
H18 H 0.5193 0.1506 0.2109 0.059 Uiso 1 1 calc R U
C19 C 0.3207(7) 0.1591(2) 0.1296(5) 0.0589(18) Uani 1 1 d . .
H19 H 0.3438 0.1829 0.0770 0.071 Uiso 1 1 calc R U
C20 C 0.1829(7) 0.1450(3) 0.1240(5) 0.0580(18) Uani 1 1 d . .
C21 C 0.0667(7) 0.1670(3) 0.0384(5) 0.094(2) Uani 1 1 d . .
H21A H 0.0347 0.2015 0.0623 0.141 Uiso 1 1 calc R U
H21B H -0.0096 0.1412 0.0266 0.141 Uiso 1 1 calc R U
H21C H 0.1006 0.1724 -0.0286 0.141 Uiso 1 1 calc R U
C22 C 0.1537(7) 0.1098(3) 0.2048(6) 0.0640(19) Uani 1 1 d . .
H22 H 0.0611 0.0997 0.2043 0.077 Uiso 1 1 calc R U
C23 C 0.2577(7) 0.0893(2) 0.2860(5) 0.0522(17) Uani 1 1 d . .
H23 H 0.2336 0.0656 0.3383 0.063 Uiso 1 1 calc R U
C24 C 0.3980(6) 0.1035(2) 0.2909(5) 0.0409(15) Uani 1 1 d . .
C25 C 0.5115(6) 0.0806(2) 0.3796(4) 0.0410(15) Uani 1 1 d . .
H25 H 0.4800 0.0449 0.4031 0.049 Uiso 1 1 calc R U
C26 C 0.5463(6) 0.1203(2) 0.4847(4) 0.0391(15) Uani 1 1 d . .
C27 C 0.4239(7) 0.1539(2) 0.5005(5) 0.0505(17) Uani 1 1 d . .
C28 C 0.5928(6) 0.0857(2) 0.5826(6) 0.0501(17) Uani 1 1 d . .
C29 C 0.9034(7) 0.3319(3) 0.3297(5) 0.0603(18) Uani 1 1 d . .
H29 H 0.8208 0.3271 0.2792 0.072 Uiso 1 1 calc R U
C30 C 0.9563(8) 0.3852(2) 0.3523(6) 0.0639(19) Uani 1 1 d . .
H30 H 0.9080 0.4153 0.3179 0.077 Uiso 1 1 calc R U
C31 C 1.0790(8) 0.3929(3) 0.4249(5) 0.0554(18) Uani 1 1 d . .
C32 C 1.0886(8) 0.4914(2) 0.3942(5) 0.089(2) Uani 1 1 d . .
H32A H 1.1031 0.4883 0.3202 0.134 Uiso 1 1 calc R U
H32B H 1.1370 0.5233 0.4277 0.134 Uiso 1 1 calc R U
H32C H 0.9901 0.4949 0.3947 0.134 Uiso 1 1 calc R U
C33 C 1.1484(6) 0.3488(2) 0.4798(5) 0.0571(18) Uani 1 1 d . .
H33 H 1.2292 0.3545 0.5319 0.068 Uiso 1 1 calc R U
C34 C 1.0964(7) 0.2951(2) 0.4567(5) 0.0522(17) Uani 1 1 d . .
H34 H 1.1453 0.2653 0.4919 0.063 Uiso 1 1 calc R U
C35 C 0.9720(7) 0.2859(2) 0.3814(5) 0.0454(16) Uani 1 1 d . .
C36 C 0.9199(6) 0.2291(2) 0.3569(5) 0.0424(15) Uani 1 1 d . .
N1 N 0.3327(6) 0.1797(2) 0.5136(4) 0.0805(19) Uani 1 1 d . .
N2 N 0.6277(6) 0.0583(2) 0.6579(5) 0.0741(18) Uani 1 1 d . .
N3 N 0.7533(4) 0.11340(16) 0.4137(3) 0.0382(12) Uani 1 1 d . .
N4 N 0.8426(5) 0.2185(2) 0.2636(4) 0.0537(14) Uani 1 1 d . .
O1 O 0.6908(4) -0.01198(16) 0.4472(4) 0.0692(14) Uani 1 1 d . .
O2 O 1.1422(5) 0.44293(18) 0.4545(4) 0.0812(14) Uani 1 1 d . .
O3 O 0.8087(4) 0.16077(17) 0.2588(3) 0.0610(12) Uani 1 1 d . .

loop_
_atom_site_aniso_label
_atom_site_aniso_U_11
_atom_site_aniso_U_22
_atom_site_aniso_U_33
_atom_site_aniso_U_23
_atom_site_aniso_U_13
_atom_site_aniso_U_12
C1 0.037(4) 0.044(4) 0.068(5) 0.003(4) 0.030(4) -0.003(3)
C2 0.035(4) 0.039(4) 0.053(4) 0.000(3) 0.015(3) -0.003(3)
C3 0.040(4) 0.030(3) 0.050(5) 0.005(3) 0.014(4) -0.001(3)
C4 0.056(5) 0.042(4) 0.056(5) 0.014(3) 0.003(4) -0.006(3)
C5 0.088(6) 0.054(4) 0.038(5) 0.004(3) 0.008(4) -0.016(4)
C6 0.078(6) 0.065(5) 0.057(5) -0.002(4) 0.028(5) -0.008(4)
C7 0.057(5) 0.045(4) 0.050(5) -0.005(3) 0.015(4) -0.005(3)
C8 0.048(4) 0.027(3) 0.034(4) 0.004(3) 0.011(3) 0.005(3)
C9 0.038(4) 0.033(3) 0.043(4) 0.005(3) 0.020(3) 0.005(3)
C10 0.036(4) 0.032(3) 0.049(4) 0.001(3) 0.016(3) -0.001(3)
C11 0.046(4) 0.030(4) 0.061(5) 0.003(3) 0.012(4) 0.001(3)
C12 0.038(4) 0.024(3) 0.060(5) 0.003(3) 0.006(3) 0.004(3)
C13 0.066(5) 0.062(5) 0.102(6) 0.025(4) 0.032(5) 0.023(4)
C14 0.079(7) 0.064(5) 0.169(10) 0.038(6) 0.051(6) 0.026(4)
C15 0.076(6) 0.055(5) 0.155(9) 0.004(5) 0.064(6) 0.015(5)
C16 0.090(6) 0.081(5) 0.083(6) -0.004(5) 0.040(5) 0.018(5)
C17 0.058(5) 0.050(4) 0.074(5) 0.000(4) 0.017(4) 0.011(3)
C18 0.035(4) 0.041(4) 0.071(5) 0.005(3) 0.010(4) -0.003(3)
C19 0.049(5) 0.062(4) 0.068(5) 0.018(4) 0.015(4) 0.001(4)
C20 0.051(5) 0.071(5) 0.052(5) -0.002(4) 0.008(4) 0.001(4)
C21 0.072(6) 0.114(6) 0.083(6) 0.012(5) -0.019(5) 0.012(5)
C22 0.032(4) 0.081(5) 0.077(6) -0.017(4) 0.007(4) 0.001(4)
C23 0.034(4) 0.060(4) 0.067(5) -0.003(4) 0.023(4) -0.010(4)
C24 0.036(4) 0.031(3) 0.059(4) -0.001(3) 0.017(3) 0.003(3)
C25 0.043(4) 0.026(3) 0.056(4) 0.007(3) 0.016(3) -0.001(3)
C26 0.035(4) 0.047(4) 0.039(4) 0.010(3) 0.014(3) 0.003(3)
C27 0.046(5) 0.055(4) 0.056(5) -0.004(3) 0.021(4) 0.002(4)
C28 0.050(4) 0.047(4) 0.059(5) -0.002(4) 0.024(4) -0.007(3)
C29 0.074(5) 0.058(5) 0.048(4) 0.006(4) 0.007(4) 0.003(4)
C30 0.084(6) 0.034(4) 0.072(5) 0.010(4) 0.011(5) 0.012(4)
C31 0.071(5) 0.041(5) 0.058(5) -0.005(4) 0.022(4) -0.009(4)
C32 0.157(8) 0.042(4) 0.076(5) -0.002(4) 0.038(5) 0.002(4)
C33 0.066(5) 0.044(4) 0.065(5) 0.001(4) 0.022(4) -0.003(4)
C34 0.053(5) 0.037(4) 0.072(5) 0.008(3) 0.026(4) 0.005(3)
C35 0.043(4) 0.045(4) 0.052(4) 0.005(3) 0.017(4) -0.001(4)
C36 0.041(4) 0.045(4) 0.046(4) 0.006(3) 0.021(3) -0.004(3)
N1 0.064(4) 0.088(5) 0.091(5) -0.023(4) 0.018(4) 0.026(3)
N2 0.088(5) 0.069(4) 0.068(4) 0.016(3) 0.020(4) -0.011(3)
N3 0.036(3) 0.029(3) 0.053(3) -0.007(2) 0.017(3) -0.001(2)
N4 0.067(4) 0.050(4) 0.047(4) 0.006(3) 0.019(3) -0.011(3)
O1 0.088(4) 0.046(3) 0.083(4) 0.023(2) 0.040(3) 0.012(2)
O2 0.111(4) 0.041(3) 0.091(4) -0.006(3) 0.018(3) -0.011(3)
O3 0.079(3) 0.056(3) 0.052(3) 0.005(2) 0.021(2) -0.022(2)

loop_
_atom_type_symbol
_atom_type_description
_atom_type_scat_dispersion_real
_atom_type_scat_dispersion_imag
_atom_type_scat_source
C C 0.0033 0.0016 'International Tables Vol C Tables 4.2.6.8 and 6.1.1.4'
H H 0.0000 0.0000 'International Tables Vol C Tables 4.2.6.8 and 6.1.1.4'
N N 0.0061 0.0033 'International Tables Vol C Tables 4.2.6.8 and 6.1.1.4'
O O 0.0106 0.0060 'International Tables Vol C Tables 4.2.6.8 and 6.1.1.4'

loop_
_geom_angle_atom_site_label_1
_geom_angle_atom_site_label_2
_geom_angle_atom_site_label_3
_geom_angle
N3 C1 O3 110.8(4)
N3 C1 C2 112.7(4)
O3 C1 C2 105.4(4)
N3 C1 H1 109.3
O3 C1 H1 109.3
C2 C1 H1 109.3
C3 C2 C36 114.0(4)
C3 C2 C1 114.1(4)
C36 C2 C1 100.6(5)
C3 C2 H2 109.3
C36 C2 H2 109.3
C1 C2 H2 109.3
C4 C3 C8 119.0(5)
C4 C3 C2 121.0(6)
C8 C3 C2 120.0(5)
C3 C4 C5 120.5(6)
C3 C4 H4 119.7
C5 C4 H4 119.7
C6 C5 C4 119.0(6)
C6 C5 H5 120.5
C4 C5 H5 120.5
C7 C6 C5 121.4(6)
C7 C6 H6 119.3
C5 C6 H6 119.3
C6 C7 C8 120.1(6)
C6 C7 H7 119.9
C8 C7 H7 119.9
C7 C8 C3 119.8(5)
C7 C8 C9 123.6(5)
C3 C8 C9 116.3(5)
N3 C9 C8 107.8(4)
N3 C9 C26 100.8(4)
C8 C9 C26 118.3(4)
N3 C9 H9 109.8
C8 C9 H9 109.8
C26 C9 H9 109.8
N3 C10 C25 106.5(4)
N3 C10 C11 107.3(4)
C25 C10 C11 114.1(4)
N3 C10 H10 109.6
C25 C10 H10 109.6
C11 C10 H10 109.6
O1 C11 C12 121.2(5)
O1 C11 C10 120.5(5)
C12 C11 C10 118.1(5)
C13 C12 C17 118.8(6)
C13 C12 C11 118.9(6)
C17 C12 C11 122.2(5)
C12 C13 C14 121.3(7)
C12 C13 H13 119.3
C14 C13 H13 119.3
C13 C14 C15 119.8(7)
C13 C14 H14 120.1
C15 C14 H14 120.1
C16 C15 C14 120.8(7)
C16 C15 H15 119.6
C14 C15 H15 119.6
C15 C16 C17 119.1(7)
C15 C16 H16 120.4
C17 C16 H16 120.4
C12 C17 C16 120.0(6)
C12 C17 H17 120.0
C16 C17 H17 120.0
C19 C18 C24 120.8(5)
C19 C18 H18 119.6
C24 C18 H18 119.6
C20 C19 C18 122.8(6)
C20 C19 H19 118.6
C18 C19 H19 118.6
C19 C20 C22 116.4(6)
C19 C20 C21 123.1(7)
C22 C20 C21 120.5(7)
C20 C21 H21A 109.5
C20 C21 H21B 109.5
H21A C21 H21B 109.5
C20 C21 H21C 109.5
H21A C21 H21C 109.5
H21B C21 H21C 109.5
C23 C22 C20 122.2(6)
C23 C22 H22 118.9
C20 C22 H22 118.9
C22 C23 C24 121.2(6)
C22 C23 H23 119.4
C24 C23 H23 119.4
C23 C24 C18 116.6(6)
C23 C24 C25 120.9(5)
C18 C24 C25 122.5(5)
C24 C25 C10 115.4(5)
C24 C25 C26 112.7(4)
C10 C25 C26 102.8(4)
C24 C25 H25 108.5
C10 C25 H25 108.5
C26 C25 H25 108.5
C28 C26 C27 109.4(4)
C28 C26 C9 110.0(4)
C27 C26 C9 113.2(4)
C28 C26 C25 108.3(4)
C27 C26 C25 112.6(4)
C9 C26 C25 103.1(4)
N1 C27 C26 179.0(7)
N2 C28 C26 179.1(7)
C35 C29 C30 121.4(6)
C35 C29 H29 119.3
C30 C29 H29 119.3
C31 C30 C29 120.0(6)
C31 C30 H30 120.0
C29 C30 H30 120.0
C30 C31 C33 120.6(6)
C30 C31 O2 125.9(7)
C33 C31 O2 113.5(7)
O2 C32 H32A 109.5
O2 C32 H32B 109.5
H32A C32 H32B 109.5
O2 C32 H32C 109.5
H32A C32 H32C 109.5
H32B C32 H32C 109.5
C31 C33 C34 119.6(6)
C31 C33 H33 120.2
C34 C33 H33 120.2
C35 C34 C33 121.1(6)
C35 C34 H34 119.5
C33 C34 H34 119.5
C29 C35 C34 117.2(5)
C29 C35 C36 122.4(6)
C34 C35 C36 120.4(6)
N4 C36 C35 119.5(6)
N4 C36 C2 115.2(5)
C35 C36 C2 125.3(6)
C1 N3 C9 114.7(4)
C1 N3 C10 116.6(4)
C9 N3 C10 110.1(4)
C36 N4 O3 108.9(4)
C31 O2 C32 118.8(6)
N4 O3 C1 109.7(4)

loop_
_geom_bond_atom_site_label_1
_geom_bond_atom_site_label_2
_geom_bond_distance
C1 N3 1.434(6)
C1 O3 1.469(6)
C1 C2 1.547(7)
C1 H1 0.9800
C2 C3 1.507(7)
C2 C36 1.517(7)
C2 H2 0.9800
C3 C4 1.390(7)
C3 C8 1.412(7)
C4 C5 1.404(7)
C4 H4 0.9300
C5 C6 1.381(8)
C5 H5 0.9300
C6 C7 1.372(8)
C6 H6 0.9300
C7 C8 1.387(7)
C7 H7 0.9300
C8 C9 1.504(7)
C9 N3 1.480(6)
C9 C26 1.558(7)
C9 H9 0.9800
C10 N3 1.504(6)
C10 C25 1.539(6)
C10 C11 1.545(7)
C10 H10 0.9800
C11 O1 1.207(6)
C11 C12 1.500(7)
C12 C13 1.366(7)
C12 C17 1.394(7)
C13 C14 1.372(9)
C13 H13 0.9300
C14 C15 1.378(9)
C14 H14 0.9300
C15 C16 1.362(9)
C15 H15 0.9300
C16 C17 1.407(8)
C16 H16 0.9300
C17 H17 0.9300
C18 C19 1.385(7)
C18 C24 1.401(7)
C18 H18 0.9300
C19 C20 1.369(7)
C19 H19 0.9300
C20 C22 1.389(8)
C20 C21 1.500(8)
C21 H21A 0.9600
C21 H21B 0.9600
C21 H21C 0.9600
C22 C23 1.382(7)
C22 H22 0.9300
C23 C24 1.394(7)
C23 H23 0.9300
C24 C25 1.514(7)
C25 C26 1.611(7)
C25 H25 0.9800
C26 C28 1.482(8)
C26 C27 1.483(8)
C27 N1 1.120(6)
C28 N2 1.148(7)
C29 C35 1.395(7)
C29 C30 1.401(8)
C29 H29 0.9300
C30 C31 1.367(8)
C30 H30 0.9300
C31 C33 1.376(7)
C31 O2 1.381(7)
C32 O2 1.440(6)
C32 H32A 0.9600
C32 H32B 0.9600
C32 H32C 0.9600
C33 C34 1.409(7)
C33 H33 0.9300
C34 C35 1.403(7)
C34 H34 0.9300
C35 C36 1.480(7)
C36 N4 1.287(6)
N4 O3 1.438(5)

loop_
_geom_torsion_atom_site_label_1
_geom_torsion_atom_site_label_2
_geom_torsion_atom_site_label_3
_geom_torsion_atom_site_label_4
_geom_torsion
N3 C1 C2 C3 5.4(7)
O3 C1 C2 C3 126.4(4)
N3 C1 C2 C36 -117.0(5)
O3 C1 C2 C36 4.0(5)
C36 C2 C3 C4 -97.9(6)
C1 C2 C3 C4 147.3(5)
C36 C2 C3 C8 81.8(6)
C1 C2 C3 C8 -32.9(7)
C8 C3 C4 C5 -3.9(7)
C2 C3 C4 C5 175.8(5)
C3 C4 C5 C6 1.2(8)
C4 C5 C6 C7 0.8(9)
C5 C6 C7 C8 -0.1(9)
C6 C7 C8 C3 -2.6(8)
C6 C7 C8 C9 171.4(5)
C4 C3 C8 C7 4.6(7)
C2 C3 C8 C7 -175.1(5)
C4 C3 C8 C9 -169.8(4)
C2 C3 C8 C9 10.4(7)
C7 C8 C9 N3 -137.8(5)
C3 C8 C9 N3 36.4(6)
C7 C8 C9 C26 -24.4(7)
C3 C8 C9 C26 149.8(4)
N3 C10 C11 O1 89.5(6)
C25 C10 C11 O1 -28.2(8)
N3 C10 C11 C12 -86.6(6)
C25 C10 C11 C12 155.7(5)
O1 C11 C12 C13 -21.0(8)
C10 C11 C12 C13 155.1(5)
O1 C11 C12 C17 154.9(6)
C10 C11 C12 C17 -29.0(7)
C17 C12 C13 C14 3.7(10)
C11 C12 C13 C14 179.8(6)
C12 C13 C14 C15 -3.8(11)
C13 C14 C15 C16 1.1(12)
C14 C15 C16 C17 1.5(11)
C13 C12 C17 C16 -1.1(9)
C11 C12 C17 C16 -177.0(5)
C15 C16 C17 C12 -1.5(10)
C24 C18 C19 C20 0.4(9)
C18 C19 C20 C22 0.4(9)
C18 C19 C20 C21 178.6(6)
C19 C20 C22 C23 -0.9(9)
C21 C20 C22 C23 -179.1(5)
C20 C22 C23 C24 0.4(9)
C22 C23 C24 C18 0.4(8)
C22 C23 C24 C25 -179.5(5)
C19 C18 C24 C23 -0.9(8)
C19 C18 C24 C25 179.1(5)
C23 C24 C25 C10 149.2(5)
C18 C24 C25 C10 -30.8(7)
C23 C24 C25 C26 -93.0(6)
C18 C24 C25 C26 87.0(6)
N3 C10 C25 C24 112.8(5)
C11 C10 C25 C24 -129.1(5)
N3 C10 C25 C26 -10.4(5)
C11 C10 C25 C26 107.8(5)
N3 C9 C26 C28 75.1(5)
C8 C9 C26 C28 -42.1(6)
N3 C9 C26 C27 -162.2(4)
C8 C9 C26 C27 80.6(6)
N3 C9 C26 C25 -40.2(5)
C8 C9 C26 C25 -157.4(4)
C24 C25 C26 C28 149.9(5)
C10 C25 C26 C28 -85.1(5)
C24 C25 C26 C27 28.8(6)
C10 C25 C26 C27 153.7(4)
C24 C25 C26 C9 -93.6(5)
C10 C25 C26 C9 31.4(5)
C35 C29 C30 C31 1.2(9)
C29 C30 C31 C33 -2.8(9)
C29 C30 C31 O2 -179.9(5)
C30 C31 C33 C34 3.4(9)
O2 C31 C33 C34 -179.2(5)
C31 C33 C34 C35 -2.3(8)
C30 C29 C35 C34 -0.2(8)
C30 C29 C35 C36 -178.5(5)
C33 C34 C35 C29 0.7(8)
C33 C34 C35 C36 179.1(5)
C29 C35 C36 N4 24.8(8)
C34 C35 C36 N4 -153.5(5)
C29 C35 C36 C2 -155.2(5)
C34 C35 C36 C2 26.5(8)
C3 C2 C36 N4 -124.1(6)
C1 C2 C36 N4 -1.7(6)
C3 C2 C36 C35 55.8(7)
C1 C2 C36 C35 178.3(5)
O3 C1 N3 C9 -74.3(5)
C2 C1 N3 C9 43.5(6)
O3 C1 N3 C10 56.5(5)
C2 C1 N3 C10 174.3(4)
C8 C9 N3 C1 -65.9(5)
C26 C9 N3 C1 169.4(4)
C8 C9 N3 C10 160.2(4)
C26 C9 N3 C10 35.5(5)
C25 C10 N3 C1 -148.8(4)
C11 C10 N3 C1 88.7(5)
C25 C10 N3 C9 -15.8(5)
C11 C10 N3 C9 -138.4(4)
C35 C36 N4 O3 178.6(4)
C2 C36 N4 O3 -1.4(6)
C30 C31 O2 C32 -9.6(9)
C33 C31 O2 C32 173.2(5)
C36 N4 O3 C1 4.2(5)
N3 C1 O3 N4 117.1(4)
C2 C1 O3 N4 -5.1(5)
